data_4129277
loop_
_publ_author_name
'Panigrahi, Kaushik'
'Applegate, Gregory A.'
'Malik, Guillaume'
'Berkowitz, David B.'

_publ_section_title
;
 Combining a Clostridial enzyme exhibiting unusual active site plasticity
 with a remarkably facile sigmatropic rearrangement: rapid,
 stereocontrolled entry into densely functionalized fluorinated
 phosphonates for chemical biology.
;
_journal_issue 10
_journal_name_full 'Journal of the American Chemical Society'
_journal_page_first 3600
_journal_page_last 3609
_journal_paper_doi 10.1021/jacs.5b00022
_journal_volume 137
_journal_year 2015
_chemical_absolute_configuration ad
_chemical_formula_moiety 'C14 H19 F2 O4 P'
_chemical_formula_sum 'C14 H19 F2 O4 P'
_chemical_formula_weight 320.26
_space_group_IT_number 5
_space_group_name_Hall 'C 2y'
_space_group_name_H-M_alt 'C 1 2 1'
_symmetry_cell_setting monoclinic
_symmetry_space_group_name_Hall 'C 2y'
_symmetry_space_group_name_H-M 'C 1 2 1'
_atom_sites_solution_hydrogens geom
_atom_sites_solution_primary direct
_atom_sites_solution_secondary difmap
_audit_creation_method SHELXL-97
_cell_angle_alpha 90.00
_cell_angle_beta 90.027(2)
_cell_angle_gamma 90.00
_cell_formula_units_Z 4
_cell_length_a 25.005(3)
_cell_length_b 5.7568(7)
_cell_length_c 10.8764(13)
_cell_measurement_reflns_used 5360
_cell_measurement_temperature 100(2)
_cell_measurement_theta_max 28.31
_cell_measurement_theta_min 2.48
_cell_volume 1565.6(3)
_computing_cell_refinement 'SAINT (Bruker, 2008)'
_computing_data_collection 'SMART (Bruker, 2008)'
_computing_data_reduction 'SAINT (Bruker, 2008)'
_computing_molecular_graphics 'SHELXTL (Sheldrick, 2008)'
_computing_publication_material 'SHELXTL (Sheldrick, 2008)'
_computing_structure_refinement 'SHELXTL (Sheldrick, 2008)'
_computing_structure_solution 'SHELXTL (Sheldrick, 2008)'
_diffrn_ambient_temperature 100(2)
_diffrn_measured_fraction_theta_full 0.999
_diffrn_measured_fraction_theta_max 0.997
_diffrn_measurement_device_type 'CCD Bruker APEX'
_diffrn_measurement_method '\f and \w scans'
_diffrn_radiation_monochromator graphite
_diffrn_radiation_source 'fine-focus sealed tube'
_diffrn_radiation_type MoK\a
_diffrn_radiation_wavelength 0.71073
_diffrn_reflns_av_R_equivalents 0.0207
_diffrn_reflns_av_sigmaI/netI 0.0342
_diffrn_reflns_limit_h_max 33
_diffrn_reflns_limit_h_min -33
_diffrn_reflns_limit_k_max 7
_diffrn_reflns_limit_k_min -7
_diffrn_reflns_limit_l_max 12
_diffrn_reflns_limit_l_min -14
_diffrn_reflns_number 7836
_diffrn_reflns_theta_full 25.25
_diffrn_reflns_theta_max 28.31
_diffrn_reflns_theta_min 1.63
_exptl_absorpt_coefficient_mu 0.208
_exptl_absorpt_correction_T_max 0.9363
_exptl_absorpt_correction_T_min 0.9213
_exptl_absorpt_correction_type multi-scan
_exptl_absorpt_process_details 'SADABS (Sheldrick, 2001)'
_exptl_crystal_colour colorless
_exptl_crystal_density_diffrn 1.359
_exptl_crystal_density_method 'not measured'
_exptl_crystal_description block
_exptl_crystal_F_000 672
_exptl_crystal_size_max 0.40
_exptl_crystal_size_mid 0.38
_exptl_crystal_size_min 0.32
_refine_diff_density_max 0.275
_refine_diff_density_min -0.196
_refine_diff_density_rms 0.050
_refine_ls_abs_structure_details 'Flack H D (1983), Acta Cryst. A39, 876-881'
_refine_ls_abs_structure_Flack 0.13(9)
_refine_ls_extinction_method none
_refine_ls_goodness_of_fit_ref 0.988
_refine_ls_hydrogen_treatment mixed
_refine_ls_matrix_type full
_refine_ls_number_parameters 268
_refine_ls_number_reflns 3886
_refine_ls_number_restraints 144
_refine_ls_restrained_S_all 0.992
_refine_ls_R_factor_all 0.0406
_refine_ls_R_factor_gt 0.0373
_refine_ls_shift/su_max 0.000
_refine_ls_shift/su_mean 0.000
_refine_ls_structure_factor_coef Fsqd
_refine_ls_weighting_details 'calc w=1/[\s^2^(Fo^2^)+(0.0580P)^2^+0.4000P] where P=(Fo^2^+2Fc^2^)/3'
_refine_ls_weighting_scheme calc
_refine_ls_wR_factor_gt 0.0917
_refine_ls_wR_factor_ref 0.0940
_reflns_number_gt 3623
_reflns_number_total 3886
_reflns_threshold_expression I>2\s(I)
_cod_data_source_file ja5b00022_si_001.cif
_cod_data_source_block 12040
_cod_depositor_comments
;
The following automatic conversions were performed:

data name '_iucr_refine_instruction_details' was replaced with
'_iucr_refine_instructions_details' as specified in the replacement
file 'data/replacement-values/replacement_tags.lst'.

Automatic conversion script
Id: cif_correct_tags 9268 2022-04-12 08:56:07Z antanas 
;
_cod_original_sg_symbol_H-M 'C 2'
_cod_database_code 4129277

loop_
_symmetry_equiv_pos_as_xyz
'x, y, z'
'-x, y, -z'
'x+1/2, y+1/2, z'
'-x+1/2, y+1/2, -z'

loop_
_atom_site_label
_atom_site_type_symbol
_atom_site_fract_x
_atom_site_fract_y
_atom_site_fract_z
_atom_site_U_iso_or_equiv
_atom_site_adp_type
_atom_site_occupancy
_atom_site_symmetry_multiplicity
_atom_site_calc_flag
_atom_site_refinement_flags
_atom_site_disorder_assembly
_atom_site_disorder_group
P1 P 0.173407(15) 0.84752(9) 0.72442(4) 0.02129(11) Uani 1 1 d . . .
F1 F 0.23270(5) 0.5908(2) 0.87094(10) 0.0369(3) Uani 1 1 d . . .
F2 F 0.27183(4) 0.9011(2) 0.80014(12) 0.0424(3) Uani 1 1 d . . .
O1 O 0.17848(6) 1.0449(2) 0.64082(13) 0.0340(3) Uani 1 1 d . . .
O2 O 0.14608(5) 0.8972(2) 0.85115(12) 0.0273(3) Uani 1 1 d . . .
O3 O 0.14003(5) 0.6338(2) 0.68143(12) 0.0271(3) Uani 1 1 d . B .
O4 O 0.26425(6) 0.7009(3) 0.56060(14) 0.0365(3) Uani 1 1 d . C .
H4 H 0.2769(10) 0.632(5) 0.511(3) 0.044 Uiso 1 1 d . . .
C1 C 0.16229(9) 1.0962(4) 0.9258(2) 0.0429(5) Uani 1 1 d . . .
H1A H 0.1925 1.1775 0.8857 0.051 Uiso 1 1 calc R . .
H1B H 0.1744 1.0421 1.0076 0.051 Uiso 1 1 calc R . .
C2 C 0.11677(13) 1.2577(5) 0.9403(3) 0.0628(8) Uani 1 1 d . . .
H2A H 0.1070 1.3220 0.8599 0.094 Uiso 1 1 d R . .
H2B H 0.1270 1.3843 0.9958 0.094 Uiso 1 1 d R . .
H2C H 0.0861 1.1739 0.9748 0.094 Uiso 1 1 d R . .
C3 C 0.12817(8) 0.5877(5) 0.55205(18) 0.0384(5) Uani 1 1 d . . .
H3A H 0.1596 0.5160 0.5117 0.046 Uiso 1 1 calc R A 1
H3B H 0.1198 0.7348 0.5090 0.046 Uiso 1 1 calc R A 1
C4 C 0.08036(19) 0.4234(12) 0.5455(5) 0.0461(12) Uani 0.579(7) 1 d P B 1
H4A H 0.0500 0.4924 0.5892 0.069 Uiso 0.579(7) 1 d PR B 1
H4B H 0.0898 0.2748 0.5838 0.069 Uiso 0.579(7) 1 d PR B 1
H4C H 0.0706 0.3975 0.4593 0.069 Uiso 0.579(7) 1 d PR B 1
C4' C 0.0713(3) 0.5458(17) 0.5419(7) 0.0461(12) Uani 0.421(7) 1 d P B 2
H4D H 0.0619 0.4051 0.5878 0.069 Uiso 0.421(7) 1 d PR B 2
H4E H 0.0617 0.5255 0.4552 0.069 Uiso 0.421(7) 1 d PR B 2
H4F H 0.0517 0.6785 0.5758 0.069 Uiso 0.421(7) 1 d PR B 2
C5 C 0.23889(7) 0.7220(3) 0.76684(16) 0.0248(4) Uani 1 1 d . C .
C6 C 0.26563(7) 0.5712(3) 0.66878(17) 0.0263(4) Uani 1 1 d D . .
H6 H 0.2396 0.4422 0.6542 0.032 Uiso 0.504(3) 1 calc PR C 1
H6' H 0.2489 0.4143 0.6602 0.032 Uiso 0.496(3) 1 d PR C 2
C7 C 0.31520(12) 0.4505(7) 0.7210(3) 0.0208(8) Uani 0.504(3) 1 d PD C 1
H7 H 0.3115 0.3331 0.7818 0.025 Uiso 0.504(3) 1 calc PR C 1
C8 C 0.36324(12) 0.5105(6) 0.6811(3) 0.0223(8) Uani 0.504(3) 1 d PD C 1
H8 H 0.3651 0.6257 0.6187 0.027 Uiso 0.504(3) 1 calc PR C 1
C9 C 0.41446(12) 0.4118(4) 0.7260(2) 0.0202(8) Uani 0.504(3) 1 d PD C 1
C10 C 0.46223(12) 0.4987(6) 0.6801(4) 0.0355(10) Uani 0.504(3) 1 d PD C 1
H10 H 0.4615 0.6189 0.6203 0.043 Uiso 0.504(3) 1 calc PR C 1
C11 C 0.51090(13) 0.4131(7) 0.7199(4) 0.0438(13) Uani 0.504(3) 1 d PD C 1
H11 H 0.5432 0.4748 0.6876 0.053 Uiso 0.504(3) 1 calc PR C 1
C12 C 0.51262(19) 0.2379(9) 0.8067(6) 0.0351(19) Uani 0.504(3) 1 d PD C 1
H12 H 0.5460 0.1801 0.8348 0.042 Uiso 0.504(3) 1 calc PR C 1
C13 C 0.46530(16) 0.1469(9) 0.8525(5) 0.0327(13) Uani 0.504(3) 1 d PD C 1
H13 H 0.4662 0.0257 0.9117 0.039 Uiso 0.504(3) 1 calc PR C 1
C14 C 0.41664(10) 0.2331(5) 0.8117(3) 0.0297(10) Uani 0.504(3) 1 d PD C 1
H14 H 0.3844 0.1690 0.8427 0.036 Uiso 0.504(3) 1 calc PR C 1
C7' C 0.32577(10) 0.5614(5) 0.6948(3) 0.0235(8) Uani 0.496(3) 1 d PRD C 2
H7' H 0.3472 0.6960 0.6839 0.028 Uiso 0.496(3) 1 calc PR C 2
C8' C 0.34776(12) 0.3656(7) 0.7325(3) 0.0246(8) Uani 0.496(3) 1 d PD C 2
H8' H 0.3249 0.2343 0.7386 0.030 Uiso 0.496(3) 1 calc PR C 2
C9' C 0.40482(12) 0.3302(7) 0.7662(2) 0.0229(8) Uani 0.496(3) 1 d PD C 2
C10' C 0.44217(13) 0.5081(6) 0.7637(3) 0.0328(10) Uani 0.496(3) 1 d PD C 2
H10' H 0.4315 0.6598 0.7394 0.039 Uiso 0.496(3) 1 calc PR C 2
C11' C 0.49514(14) 0.4661(7) 0.7964(4) 0.0385(11) Uani 0.496(3) 1 d PD C 2
H11' H 0.5204 0.5893 0.7943 0.046 Uiso 0.496(3) 1 calc PR C 2
C12' C 0.5111(2) 0.2470(8) 0.8320(6) 0.0312(17) Uani 0.496(3) 1 d PD C 2
H12' H 0.5472 0.2191 0.8549 0.037 Uiso 0.496(3) 1 calc PR C 2
C13' C 0.47410(17) 0.0673(8) 0.8342(5) 0.0345(14) Uani 0.496(3) 1 d PD C 2
H13' H 0.4848 -0.0843 0.8583 0.041 Uiso 0.496(3) 1 calc PR C 2
C14' C 0.42145(14) 0.1099(7) 0.8012(3) 0.0287(10) Uani 0.496(3) 1 d PD C 2
H14' H 0.3963 -0.0138 0.8026 0.034 Uiso 0.496(3) 1 calc PR C 2

loop_
_atom_site_aniso_label
_atom_site_aniso_U_11
_atom_site_aniso_U_22
_atom_site_aniso_U_33
_atom_site_aniso_U_23
_atom_site_aniso_U_13
_atom_site_aniso_U_12
P1 0.01923(18) 0.02317(19) 0.0215(2) 0.00133(19) 0.00383(14) 0.00265(17)
F1 0.0386(6) 0.0508(7) 0.0214(5) 0.0015(5) -0.0039(5) 0.0163(6)
F2 0.0239(5) 0.0550(8) 0.0482(7) -0.0277(6) 0.0043(5) -0.0110(5)
O1 0.0428(8) 0.0280(7) 0.0313(7) 0.0068(6) 0.0108(6) 0.0082(6)
O2 0.0253(6) 0.0321(7) 0.0243(6) -0.0037(5) 0.0054(5) 0.0009(5)
O3 0.0232(6) 0.0362(7) 0.0217(6) -0.0007(5) -0.0037(5) -0.0024(5)
O4 0.0510(9) 0.0294(7) 0.0291(8) -0.0017(6) 0.0173(6) 0.0057(6)
C1 0.0468(12) 0.0441(12) 0.0377(12) -0.0174(10) 0.0100(9) -0.0052(10)
C2 0.0757(19) 0.0431(13) 0.0698(19) -0.0111(13) 0.0338(15) 0.0112(13)
C3 0.0307(10) 0.0624(14) 0.0221(9) -0.0051(10) -0.0036(7) -0.0064(10)
C4 0.0267(17) 0.077(4) 0.0349(13) -0.016(3) -0.0056(12) -0.005(2)
C4' 0.0267(17) 0.077(4) 0.0349(13) -0.016(3) -0.0056(12) -0.005(2)
C5 0.0183(8) 0.0324(9) 0.0238(9) -0.0056(7) -0.0019(6) 0.0008(7)
C6 0.0203(8) 0.0326(9) 0.0259(9) -0.0061(7) -0.0046(6) 0.0059(7)
C7 0.0179(18) 0.0185(17) 0.0259(18) 0.0019(14) -0.0002(14) 0.0008(15)
C8 0.0211(17) 0.0212(16) 0.0247(17) 0.0031(14) 0.0012(13) 0.0017(13)
C9 0.0172(18) 0.0183(17) 0.025(2) 0.0017(15) -0.0003(15) -0.0003(14)
C10 0.0206(18) 0.033(2) 0.053(3) 0.0181(19) 0.0063(17) 0.0042(15)
C11 0.0213(18) 0.045(3) 0.066(3) 0.022(2) 0.007(2) 0.0025(16)
C12 0.020(3) 0.047(4) 0.039(3) 0.003(2) -0.003(2) 0.002(3)
C13 0.028(2) 0.035(3) 0.035(3) 0.011(2) -0.0019(19) 0.005(2)
C14 0.0174(18) 0.034(3) 0.038(3) 0.017(2) 0.0011(15) -0.0008(18)
C7' 0.021(2) 0.026(2) 0.0240(18) -0.0018(16) 0.0004(13) 0.0000(15)
C8' 0.0210(16) 0.0292(18) 0.0237(16) -0.0047(18) -0.0006(12) 0.0006(18)
C9' 0.0204(18) 0.029(2) 0.019(2) 0.0012(19) 0.0021(15) 0.0013(18)
C10' 0.029(2) 0.032(2) 0.037(2) 0.0016(19) -0.0021(19) 0.0071(18)
C11' 0.023(2) 0.051(3) 0.042(3) 0.004(2) -0.0045(19) -0.0040(18)
C12' 0.022(3) 0.041(4) 0.031(3) 0.006(2) 0.0008(19) 0.011(3)
C13' 0.029(2) 0.043(3) 0.032(3) 0.006(2) -0.0026(19) 0.012(2)
C14' 0.030(2) 0.032(2) 0.0246(19) 0.0066(19) -0.0007(15) 0.0079(19)

loop_
_atom_type_symbol
_atom_type_description
_atom_type_scat_dispersion_real
_atom_type_scat_dispersion_imag
_atom_type_scat_source
C C 0.0033 0.0016 'International Tables Vol C Tables 4.2.6.8 and 6.1.1.4'
H H 0.0000 0.0000 'International Tables Vol C Tables 4.2.6.8 and 6.1.1.4'
O O 0.0106 0.0060 'International Tables Vol C Tables 4.2.6.8 and 6.1.1.4'
F F 0.0171 0.0103 'International Tables Vol C Tables 4.2.6.8 and 6.1.1.4'
P P 0.1023 0.0942 'International Tables Vol C Tables 4.2.6.8 and 6.1.1.4'

loop_
_geom_angle_atom_site_label_1
_geom_angle_atom_site_label_2
_geom_angle_atom_site_label_3
_geom_angle
O1 P1 O3 118.29(8)
O1 P1 O2 116.36(8)
O3 P1 O2 100.05(7)
O1 P1 C5 112.48(9)
O3 P1 C5 103.92(8)
O2 P1 C5 103.82(8)
C1 O2 P1 120.76(13)
C3 O3 P1 122.72(13)
C6 O4 H4 109(2)
O2 C1 C2 109.8(2)
O2 C1 H1A 109.7
C2 C1 H1A 109.7
O2 C1 H1B 109.7
C2 C1 H1B 109.7
H1A C1 H1B 108.2
C1 C2 H2A 109.5
C1 C2 H2B 109.5
H2A C2 H2B 109.5
C1 C2 H2C 109.5
H2A C2 H2C 109.5
H2B C2 H2C 109.5
C4' C3 O3 107.6(3)
O3 C3 C4 108.4(2)
O3 C3 H3A 110.0
C4 C3 H3A 110.0
O3 C3 H3B 110.0
C4 C3 H3B 110.0
H3A C3 H3B 108.4
C3 C4 H4A 109.5
C3 C4 H4B 109.5
H4A C4 H4B 109.5
C3 C4 H4C 109.5
H4A C4 H4C 109.5
H4B C4 H4C 109.5
C3 C4' H4D 109.5
C3 C4' H4E 109.5
H4D C4' H4E 109.5
C3 C4' H4F 109.5
H4D C4' H4F 109.5
H4E C4' H4F 109.5
F2 C5 F1 105.35(14)
F2 C5 C6 110.42(14)
F1 C5 C6 108.26(16)
F2 C5 P1 107.74(13)
F1 C5 P1 108.75(11)
C6 C5 P1 115.82(12)
O4 C6 C5 105.92(15)
O4 C6 C7 125.2(2)
C5 C6 C7 110.69(18)
O4 C6 C7' 101.53(17)
C5 C6 C7' 108.77(17)
O4 C6 H6 104.4
C5 C6 H6 104.4
C7 C6 H6 104.4
O4 C6 H6' 113.3
C5 C6 H6' 113.3
C7' C6 H6' 113.3
C8 C7 C6 119.6(3)
C8 C7 H7 120.2
C6 C7 H7 120.2
C7 C8 C9 125.1(3)
C7 C8 H8 117.4
C9 C8 H8 117.4
C10 C9 C14 118.3(3)
C10 C9 C8 119.1(3)
C14 C9 C8 122.6(3)
C11 C10 C9 121.1(3)
C11 C10 H10 119.5
C9 C10 H10 119.5
C12 C11 C10 120.1(3)
C12 C11 H11 120.0
C10 C11 H11 120.0
C11 C12 C13 119.7(4)
C11 C12 H12 120.2
C13 C12 H12 120.2
C12 C13 C14 119.9(4)
C12 C13 H13 120.1
C14 C13 H13 120.1
C13 C14 C9 120.9(3)
C13 C14 H14 119.5
C9 C14 H14 119.5
C8' C7' C6 119.9(3)
C8' C7' H7' 120.1
C6 C7' H7' 120.1
C7' C8' C9' 126.4(3)
C7' C8' H8' 116.8
C9' C8' H8' 116.8
C10' C9' C14' 118.6(3)
C10' C9' C8' 122.7(3)
C14' C9' C8' 118.7(3)
C9' C10' C11' 120.5(3)
C9' C10' H10' 119.8
C11' C10' H10' 119.8
C12' C11' C10' 120.4(3)
C12' C11' H11' 119.8
C10' C11' H11' 119.8
C11' C12' C13' 119.5(4)
C11' C12' H12' 120.2
C13' C12' H12' 120.2
C14' C13' C12' 119.8(4)
C14' C13' H13' 120.1
C12' C13' H13' 120.1
C13' C14' C9' 121.1(3)
C13' C14' H14' 119.4
C9' C14' H14' 119.4

loop_
_geom_bond_atom_site_label_1
_geom_bond_atom_site_label_2
_geom_bond_distance
P1 O1 1.4609(14)
P1 O3 1.5582(14)
P1 O2 1.5651(13)
P1 C5 1.8480(17)
F1 C5 1.370(2)
F2 C5 1.368(2)
O2 C1 1.462(3)
O3 C3 1.462(2)
O4 C6 1.394(2)
O4 H4 0.74(3)
C1 C2 1.478(4)
C1 H1A 0.9900
C1 H1B 0.9900
C2 H2A 0.9800
C2 H2B 0.9800
C2 H2C 0.9800
C3 C4' 1.447(7)
C3 C4 1.526(6)
C3 H3A 0.9900
C3 H3B 0.9900
C4 H4A 0.9800
C4 H4B 0.9800
C4 H4C 0.9800
C4' H4D 0.9800
C4' H4E 0.9800
C4' H4F 0.9800
C5 C6 1.529(2)
C6 C7 1.530(3)
C6 C7' 1.531(3)
C6 H6 1.0000
C6 H6' 1.0000
C7 C8 1.324(4)
C7 H7 0.9500
C8 C9 1.484(4)
C8 H8 0.9500
C9 C10 1.388(3)
C9 C14 1.389(3)
C10 C11 1.382(3)
C10 H10 0.9500
C11 C12 1.382(4)
C11 H11 0.9500
C12 C13 1.387(4)
C12 H12 0.9500
C13 C14 1.387(3)
C13 H13 0.9500
C14 H14 0.9500
C7' C8' 1.319(4)
C7' H7' 0.9500
C8' C9' 1.487(4)
C8' H8' 0.9500
C9' C10' 1.387(3)
C9' C14' 1.388(4)
C10' C11' 1.393(3)
C10' H10' 0.9500
C11' C12' 1.379(4)
C11' H11' 0.9500
C12' C13' 1.388(4)
C12' H12' 0.9500
C13' C14' 1.386(4)
C13' H13' 0.9500
C14' H14' 0.9500

loop_
_geom_hbond_atom_site_label_D
_geom_hbond_atom_site_label_H
_geom_hbond_atom_site_label_A
_geom_hbond_distance_DH
_geom_hbond_distance_HA
_geom_hbond_distance_DA
_geom_hbond_angle_DHA
_geom_hbond_site_symmetry_A
O4 H4 O1 0.74(3) 2.06(3) 2.768(2) 161(3) 4_546

loop_
_geom_torsion_atom_site_label_1
_geom_torsion_atom_site_label_2
_geom_torsion_atom_site_label_3
_geom_torsion_atom_site_label_4
_geom_torsion
O1 P1 O2 C1 -48.01(17)
O3 P1 O2 C1 -176.69(15)
C5 P1 O2 C1 76.15(16)
O1 P1 O3 C3 19.99(17)
O2 P1 O3 C3 147.40(15)
C5 P1 O3 C3 -105.52(15)
P1 O2 C1 C2 117.40(19)
P1 O3 C3 C4' -130.2(4)
P1 O3 C3 C4 -160.4(3)
O1 P1 C5 F2 47.88(14)
O3 P1 C5 F2 177.01(11)
O2 P1 C5 F2 -78.75(13)
O1 P1 C5 F1 161.59(12)
O3 P1 C5 F1 -69.28(13)
O2 P1 C5 F1 34.96(14)
O1 P1 C5 C6 -76.28(16)
O3 P1 C5 C6 52.84(16)
O2 P1 C5 C6 157.08(14)
F2 C5 C6 O4 -73.16(18)
F1 C5 C6 O4 171.99(14)
P1 C5 C6 O4 49.60(18)
F2 C5 C6 C7 65.3(2)
F1 C5 C6 C7 -49.6(2)
P1 C5 C6 C7 -171.96(19)
F2 C5 C6 C7' 35.3(2)
F1 C5 C6 C7' -79.6(2)
P1 C5 C6 C7' 158.05(16)
O4 C6 C7 C8 16.8(4)
C5 C6 C7 C8 -111.9(3)
C6 C7 C8 C9 178.4(2)
C7 C8 C9 C10 -177.0(4)
C7 C8 C9 C14 3.8(4)
C14 C9 C10 C11 -1.2(4)
C8 C9 C10 C11 179.6(3)
C9 C10 C11 C12 0.1(6)
C10 C11 C12 C13 0.7(8)
C11 C12 C13 C14 -0.4(8)
C12 C13 C14 C9 -0.7(6)
C10 C9 C14 C13 1.5(4)
C8 C9 C14 C13 -179.3(3)
O4 C6 C7' C8' -137.9(3)
C5 C6 C7' C8' 110.7(3)
C6 C7' C8' C9' -177.41(19)
C7' C8' C9' C10' 1.3(3)
C7' C8' C9' C14' -178.5(3)
C14' C9' C10' C11' -0.4(4)
C8' C9' C10' C11' 179.8(2)
C9' C10' C11' C12' -0.1(6)
C10' C11' C12' C13' 0.4(8)
C11' C12' C13' C14' -0.3(8)
C12' C13' C14' C9' -0.2(6)
C10' C9' C14' C13' 0.6(5)
C8' C9' C14' C13' -179.7(3)
